data_2015715
loop_
_publ_author_name
'Everaert, D. H.'
'Peeters, O. M.'
'Blaton, N. M.'
'De Ranter, C. J.'
'Van Aerschot, A.'
'Herdewijn, P.'

_publ_section_title
;
 Structure of a nucleoside analogue, 3'-deoxy-2'-fluorothymidine
;
_journal_issue 10
_journal_name_full 'Acta Crystallographica Section C'
_journal_page_first 1934
_journal_page_last 1936
_journal_paper_doi 10.1107/S0108270190004152
_journal_volume 46
_journal_year 1990
_chemical_formula_sum 'C10 H13 F N2 O4'
_chemical_formula_weight 244.22
_space_group_crystal_system monoclinic
_space_group_IT_number 4
_space_group_name_Hall 'P 2yb'
_space_group_name_H-M_alt 'P 1 21 1'
_cell_angle_alpha 90
_cell_angle_beta 98.040(3)
_cell_angle_gamma 90
_cell_formula_units_Z 4
_cell_length_a 10.6001(7)
_cell_length_b 6.18470(10)
_cell_length_c 16.9227(4)
_cell_volume 1098.52(8)
_diffrn_radiation_type Cu
_diffrn_radiation_wavelength 1.54178
_exptl_absorpt_coefficient_mu 1.040
_exptl_crystal_density_diffrn 1.477
_exptl_crystal_density_meas 1.47
_exptl_crystal_F_000 512
_cod_data_source_file ge0136.cif
_cod_data_source_block ge0136a
_cod_original_formula_sum 'C10 H13 F1 N2 O4'
_cod_database_code 2015715

loop_
_space_group_symop_id
_space_group_symop_operation_xyz
1 x,y,z
2 -x,y+1/2,-z

loop_
_atom_site_label
_atom_site_fract_x
_atom_site_fract_y
_atom_site_fract_z
N1A .9228(2) .6140 .26270(10)
C2A .9842(2) .7627(4) .31420(10)
O2A 1.0432(2) .9161(3) .29320(10)
N3A .9750(2) .7228(4) .39340(10)
C4A .9141(2) .5519(4) .42370(10)
O4A .9164(2) .5376(4) .49732(9)
C5A .8510(2) .4032(5) .36620(10)
C6A .8587(2) .4419(5) .28870(10)
C7A .7799(3) .2133(5) .3923(2)
C1'A .9350(3) .6422(5) .17630(10)
C2'A 1.0526(2) .5293(6) .15650(10)
F2'A 1.0953(2) .6435(4) .09320(10)
C3'A 1.0040(2) .3136(6) .1259(2)
C4'A .8730(2) .3674(5) .08400(10)
O4'A .8309(2) .5459(3) .12928(9)
C5'A .7755(3) .1887(6) .0775(2)
O5'A .7664(2) .1082(4) .15420(10)
N1B .4865(2) .5186(4) .24050(10)
C2B .5433(2) .6399(5) .18660(10)
O2B .6084(2) .7974(4) .20760(10)
N3B .5186(2) .5722(4) .10950(10)
C4B .4472(2) .3973(5) .08150(10)
O4B .4316(2) .3588(4) .00870(10)
C5B .3938(2) .2721(5) .1401(2)
C6B .4150(2) .3383(5) .2170(2)
C7B .3198(3) .0734(6) .1141(2)
C1'B .5134(2) .5858(5) .32550(10)
C2'B .4424(3) .7897(4) .34070(10)
F2'B .5151(2) .8951(3) .40490(10)
C3'B .3225(3) .7057(5) .3670(2)
C4'B .3667(2) .5051(5) .41300(10)
O4'B .4716(2) .4239(3) .37355(9)
C5'B .2694(3) .3299(6) .4155(2)
O5'B .2074(2) .2840(4) .33770(10)
H1A .818(2) .363(5) .2550(10)
H2A 1.017(2) .818(5) .4280(10)
H3A .732(2) .133(5) .3460(10)
H4A .714(2) .258(5) .4190(10)
H5A .833(2) .133(5) .4240(10)
H6A .937(2) .811(5) .1650(10)
H7A 1.121(2) .525(5) .1980(10)
H8A 1.056(2) .249(5) .0920(10)
H9A 1.000(2) .224(5) .1670(10)
H10A .882(2) .418(5) .0300(10)
H11A .691(2) .258(5) .0550(10)
H12A .806(2) .068(5) .0450(10)
H13A .711(2) .015(5) .1500(10)
H1B .374(2) .259(5) .2620(10)
H2B .546(2) .637(5) .0790(10)
H3B .279(2) .029(5) .1510(10)
H4B .375(2) -.023(5) .0950(10)
H5B .255(2) .112(5) .0720(10)
H6B .607(2) .611(5) .3370(10)
H7B .433(2) .892(5) .2980(10)
H8B .282(2) .816(5) .3940(10)
H9B .261(2) .661(5) .3160(10)
H10B .411(2) .556(5) .4730(10)
H11B .316(2) .207(5) .4380(10)
H12B .205(2) .362(5) .4540(10)
H13B .152(2) .180(5) .3360(10)
